data_4028101
loop_
_publ_author_name
'Manuel Schaffroth'
'Benjamin D. Lindner'
'Vladislav Vasilenko'
'Frank Rominger'
'U. H. F. Bunz'

_publ_section_title
;
 Alkynylated Diazadioxaacenes: Syntheses and Properties
;
_journal_name_full 'Journal of Organic Chemistry'
_journal_page_first 3142
_journal_page_last 3150
_journal_paper_doi 10.1021/jo400092r
_journal_volume 78
_journal_year 2013
_chemical_formula_sum 'C40 H50 N2 O2 Si2'
_chemical_formula_weight 647.00
_chemical_name_systematic
; 
 ? 
;
_space_group_IT_number 2
_symmetry_cell_setting triclinic
_symmetry_space_group_name_Hall '-P 1'
_symmetry_space_group_name_H-M 'P -1'
_atom_sites_solution_hydrogens geom
_atom_sites_solution_primary direct
_atom_sites_solution_secondary difmap
_audit_creation_method SHELXL-97
_cell_angle_alpha 87.374(4)
_cell_angle_beta 81.836(4)
_cell_angle_gamma 78.822(4)
_cell_formula_units_Z 4
_cell_length_a 8.4932(12)
_cell_length_b 17.857(3)
_cell_length_c 25.874(4)
_cell_measurement_reflns_used 6046
_cell_measurement_temperature 200(2)
_cell_measurement_theta_max 23.89
_cell_measurement_theta_min 2.39
_cell_volume 3810.0(10)
_computing_cell_refinement 'Bruker SAINT'
_computing_data_collection 'Bruker APEX2'
_computing_data_reduction 'Bruker SAINT'
_computing_molecular_graphics 'Bruker SHELXTL'
_computing_publication_material 'Bruker SHELXTL'
_computing_structure_refinement 'SHELXL-97 (Sheldrick, 2008)'
_computing_structure_solution 'SHELXS-97 (Sheldrick, 2008)'
_diffrn_ambient_temperature 200(2)
_diffrn_measured_fraction_theta_full 0.969
_diffrn_measured_fraction_theta_max 0.969
_diffrn_measurement_device_type 'Bruker APEX-II CCD'
_diffrn_measurement_method '\f and \w scans'
_diffrn_radiation_monochromator graphite
_diffrn_radiation_source 'fine-focus sealed tube'
_diffrn_radiation_type MoK\a
_diffrn_radiation_wavelength 0.71073
_diffrn_reflns_av_R_equivalents 0.0867
_diffrn_reflns_av_sigmaI/netI 0.1043
_diffrn_reflns_limit_h_max 9
_diffrn_reflns_limit_h_min -9
_diffrn_reflns_limit_k_max 20
_diffrn_reflns_limit_k_min -20
_diffrn_reflns_limit_l_max 28
_diffrn_reflns_limit_l_min -29
_diffrn_reflns_number 27205
_diffrn_reflns_theta_full 24.04
_diffrn_reflns_theta_max 24.04
_diffrn_reflns_theta_min 0.80
_exptl_absorpt_coefficient_mu 0.128
_exptl_absorpt_correction_T_max 0.9949
_exptl_absorpt_correction_T_min 0.8905
_exptl_absorpt_correction_type multi-scan
_exptl_crystal_colour colourless
_exptl_crystal_density_diffrn 1.128
_exptl_crystal_description needle-plate
_exptl_crystal_F_000 1392
_exptl_crystal_size_max 0.93
_exptl_crystal_size_mid 0.21
_exptl_crystal_size_min 0.04
_refine_diff_density_max 0.696
_refine_diff_density_min -0.359
_refine_diff_density_rms 0.065
_refine_ls_extinction_method none
_refine_ls_goodness_of_fit_ref 1.115
_refine_ls_hydrogen_treatment constr
_refine_ls_matrix_type full
_refine_ls_number_parameters 829
_refine_ls_number_reflns 11672
_refine_ls_number_restraints 252
_refine_ls_restrained_S_all 1.106
_refine_ls_R_factor_all 0.1447
_refine_ls_R_factor_gt 0.1054
_refine_ls_shift/su_max 0.000
_refine_ls_shift/su_mean 0.000
_refine_ls_structure_factor_coef Fsqd
_refine_ls_weighting_details 'calc w=1/[\s^2^(Fo^2^)+(0.0492P)^2^+12.1016P] where P=(Fo^2^+2Fc^2^)/3'
_refine_ls_weighting_scheme calc
_refine_ls_wR_factor_gt 0.2381
_refine_ls_wR_factor_ref 0.2597
_reflns_number_gt 7864
_reflns_number_total 11672
_reflns_threshold_expression >2sigma(I)
_cod_data_source_file jo400092r_si_006.cif
_cod_data_source_block mas5
_cod_original_cell_volume 3810.0(9)
_cod_database_code 4028101

loop_
_symmetry_equiv_pos_as_xyz
'x, y, z'
'-x, -y, -z'

loop_
_atom_site_label
_atom_site_type_symbol
_atom_site_fract_x
_atom_site_fract_y
_atom_site_fract_z
_atom_site_U_iso_or_equiv
_atom_site_adp_type
_atom_site_occupancy
_atom_site_symmetry_multiplicity
_atom_site_calc_flag
_atom_site_refinement_flags
Si1_1 Si 0.2683(2) 0.76516(9) 0.20280(7) 0.0430(4) Uani 1 1 d U
Si2_1 Si 0.5501(3) 0.12670(10) 0.08292(8) 0.0542(5) Uani 1 1 d U
C1_1 C 0.2914(7) 0.5967(3) 0.1838(2) 0.0388(14) Uani 1 1 d U
C2_1 C 0.2707(8) 0.6635(4) 0.1931(2) 0.0441(15) Uani 1 1 d U
C3_1 C 0.4293(8) 0.2842(3) 0.1290(2) 0.0431(15) Uani 1 1 d U
C4_1 C 0.4716(8) 0.2197(4) 0.1133(3) 0.0506(16) Uani 1 1 d U
C11_1 C 0.3224(6) 0.5171(3) 0.1710(2) 0.0314(12) Uani 1 1 d U
C12_1 C 0.4271(6) 0.4921(3) 0.12570(19) 0.0274(11) Uani 1 1 d U
O13_1 O 0.4942(4) 0.5467(2) 0.09505(14) 0.0363(9) Uani 1 1 d U
C14_1 C 0.6063(6) 0.5202(3) 0.0534(2) 0.0318(12) Uani 1 1 d U
N15_1 N 0.6743(6) 0.5701(3) 0.02682(18) 0.0383(11) Uani 1 1 d U
C16_1 C 0.7868(7) 0.5440(4) -0.0157(2) 0.0420(14) Uani 1 1 d U
C17_1 C 0.8661(7) 0.5951(4) -0.0463(2) 0.0497(16) Uani 1 1 d U
H17_1 H 0.8412 0.6478 -0.0383 0.060 Uiso 1 1 calc R
C18_1 C 0.9837(7) 0.5690(5) -0.0893(2) 0.0528(16) Uani 1 1 d U
C19_1 C 1.0680(8) 0.6206(5) -0.1205(3) 0.0650(19) Uani 1 1 d U
H19_1 H 1.0438 0.6735 -0.1131 0.078 Uiso 1 1 calc R
C20_1 C 1.1841(9) 0.5937(6) -0.1612(3) 0.077(2) Uani 1 1 d U
H20_1 H 1.2413 0.6279 -0.1816 0.092 Uiso 1 1 calc R
C21_1 C 1.2190(9) 0.5152(6) -0.1728(3) 0.079(2) Uani 1 1 d U
H21_1 H 1.3003 0.4971 -0.2010 0.095 Uiso 1 1 calc R
C22_1 C 1.1383(8) 0.4651(5) -0.1445(2) 0.069(2) Uani 1 1 d U
H22_1 H 1.1622 0.4127 -0.1532 0.082 Uiso 1 1 calc R
C23_1 C 1.0178(8) 0.4909(5) -0.1016(2) 0.0540(16) Uani 1 1 d U
C24_1 C 0.9353(7) 0.4406(4) -0.0713(2) 0.0516(16) Uani 1 1 d U
H24_1 H 0.9580 0.3881 -0.0800 0.062 Uiso 1 1 calc R
C25_1 C 0.8201(7) 0.4651(4) -0.0286(2) 0.0402(13) Uani 1 1 d U
N26_1 N 0.7430(6) 0.4144(3) 0.00133(18) 0.0424(12) Uani 1 1 d U
C27_1 C 0.6412(7) 0.4406(3) 0.0400(2) 0.0336(12) Uani 1 1 d U
O28_1 O 0.5629(5) 0.3899(2) 0.06932(14) 0.0390(9) Uani 1 1 d U
C29_1 C 0.4608(6) 0.4153(3) 0.1133(2) 0.0293(11) Uani 1 1 d U
C30_1 C 0.3903(7) 0.3621(3) 0.1445(2) 0.0341(12) Uani 1 1 d U
C31_1 C 0.2846(7) 0.3875(3) 0.1893(2) 0.0405(14) Uani 1 1 d U
H31_1 H 0.2337 0.3522 0.2109 0.049 Uiso 1 1 calc R
C32_1 C 0.2531(7) 0.4640(3) 0.2026(2) 0.0363(13) Uani 1 1 d U
H32_1 H 0.1831 0.4801 0.2337 0.044 Uiso 1 1 calc R
C41_1 C 0.4860(8) 0.7752(4) 0.1904(3) 0.0560(17) Uani 1 1 d U
H41_1 H 0.4910 0.8294 0.1970 0.067 Uiso 1 1 calc R
C42_1 C 0.5581(10) 0.7580(5) 0.1334(3) 0.081(2) Uani 1 1 d U
H42A_1 H 0.4936 0.7918 0.1101 0.097 Uiso 1 1 calc R
H42B_1 H 0.5568 0.7047 0.1262 0.097 Uiso 1 1 calc R
H42C_1 H 0.6700 0.7664 0.1276 0.097 Uiso 1 1 calc R
C43_1 C 0.5918(9) 0.7233(5) 0.2267(3) 0.073(2) Uani 1 1 d U
H43A_1 H 0.5475 0.7346 0.2632 0.088 Uiso 1 1 calc R
H43B_1 H 0.7028 0.7327 0.2199 0.088 Uiso 1 1 calc R
H43C_1 H 0.5920 0.6697 0.2200 0.088 Uiso 1 1 calc R
C44_1 C 0.1697(9) 0.7890(4) 0.2722(3) 0.0579(18) Uani 1 1 d U
H44_1 H 0.0501 0.7986 0.2715 0.070 Uiso 1 1 calc R
C45_1 C 0.2089(13) 0.8641(5) 0.2902(4) 0.098(3) Uani 1 1 d U
H45A_1 H 0.1828 0.9048 0.2644 0.118 Uiso 1 1 calc R
H45B_1 H 0.3244 0.8566 0.2937 0.118 Uiso 1 1 calc R
H45C_1 H 0.1444 0.8784 0.3240 0.118 Uiso 1 1 calc R
C46_1 C 0.2044(11) 0.7261(4) 0.3113(3) 0.076(2) Uani 1 1 d U
H46A_1 H 0.1762 0.6797 0.2996 0.092 Uiso 1 1 calc R
H46B_1 H 0.1400 0.7409 0.3451 0.092 Uiso 1 1 calc R
H46C_1 H 0.3198 0.7166 0.3151 0.092 Uiso 1 1 calc R
C47_1 C 0.1505(10) 0.8191(4) 0.1532(3) 0.067(2) Uani 1 1 d U
H47_1 H 0.2143 0.8028 0.1187 0.080 Uiso 1 1 calc R
C48_1 C 0.1420(12) 0.9059(4) 0.1542(4) 0.100(3) Uani 1 1 d U
H48A_1 H 0.2512 0.9164 0.1539 0.120 Uiso 1 1 calc R
H48B_1 H 0.0731 0.9265 0.1860 0.120 Uiso 1 1 calc R
H48C_1 H 0.0963 0.9300 0.1235 0.120 Uiso 1 1 calc R
C49_1 C -0.0103(12) 0.8002(6) 0.1519(5) 0.117(4) Uani 1 1 d U
H49A_1 H 0.0002 0.7446 0.1504 0.141 Uiso 1 1 calc R
H49B_1 H -0.0552 0.8242 0.1210 0.141 Uiso 1 1 calc R
H49C_1 H -0.0827 0.8190 0.1835 0.141 Uiso 1 1 calc R
C51_1 C 0.7375(13) 0.1369(5) 0.0370(4) 0.109(4) Uani 1 1 d U
H51_1 H 0.8163 0.1208 0.0625 0.131 Uiso 1 1 calc R
C52_1 C 0.7781(17) 0.2051(7) 0.0241(7) 0.251(12) Uani 1 1 d U
H52A_1 H 0.7342 0.2407 0.0527 0.302 Uiso 1 1 calc R
H52B_1 H 0.7333 0.2251 -0.0077 0.302 Uiso 1 1 calc R
H52C_1 H 0.8964 0.1992 0.0180 0.302 Uiso 1 1 calc R
C53_1 C 0.8004(14) 0.0715(6) 0.0003(5) 0.144(5) Uani 1 1 d U
H53A_1 H 0.7726 0.0245 0.0169 0.173 Uiso 1 1 calc R
H53B_1 H 0.9184 0.0654 -0.0080 0.173 Uiso 1 1 calc R
H53C_1 H 0.7511 0.0821 -0.0320 0.173 Uiso 1 1 calc R
C54_1 C 0.5917(10) 0.0564(4) 0.1369(4) 0.078(2) Uani 1 1 d U
H54_1 H 0.4903 0.0626 0.1625 0.093 Uiso 1 1 calc R
C55_1 C 0.7273(13) 0.0715(6) 0.1670(4) 0.108(3) Uani 1 1 d U
H55A_1 H 0.7020 0.1245 0.1787 0.130 Uiso 1 1 calc R
H55B_1 H 0.8309 0.0629 0.1440 0.130 Uiso 1 1 calc R
H55C_1 H 0.7349 0.0368 0.1974 0.130 Uiso 1 1 calc R
C56_1 C 0.6306(13) -0.0273(5) 0.1204(5) 0.122(4) Uani 1 1 d U
H56A_1 H 0.5442 -0.0378 0.1021 0.146 Uiso 1 1 calc R
H56B_1 H 0.6386 -0.0606 0.1515 0.146 Uiso 1 1 calc R
H56C_1 H 0.7337 -0.0369 0.0972 0.146 Uiso 1 1 calc R
C57_1 C 0.3864(10) 0.1040(4) 0.0487(3) 0.073(2) Uani 1 1 d U
H57_1 H 0.4278 0.0533 0.0320 0.087 Uiso 1 1 calc R
C58_1 C 0.2340(11) 0.0973(5) 0.0867(4) 0.093(3) Uani 1 1 d U
H58A_1 H 0.2628 0.0604 0.1146 0.112 Uiso 1 1 calc R
H58B_1 H 0.1555 0.0801 0.0679 0.112 Uiso 1 1 calc R
H58C_1 H 0.1862 0.1472 0.1019 0.112 Uiso 1 1 calc R
C59_1 C 0.3394(14) 0.1620(7) 0.0056(4) 0.122(4) Uani 1 1 d U
H59A_1 H 0.4358 0.1660 -0.0193 0.146 Uiso 1 1 calc R
H59B_1 H 0.2933 0.2119 0.0210 0.146 Uiso 1 1 calc R
H59C_1 H 0.2590 0.1451 -0.0125 0.146 Uiso 1 1 calc R
Si1_2 Si -0.3229(2) 0.83993(10) 0.40383(9) 0.0580(6) Uani 1 1 d U
Si2_2 Si 0.1679(2) 0.19506(10) 0.31720(7) 0.0484(5) Uani 1 1 d U
C1_2 C -0.1870(7) 0.6840(3) 0.3565(2) 0.0392(14) Uani 1 1 d U
C2_2 C -0.2468(8) 0.7481(4) 0.3704(2) 0.0469(15) Uani 1 1 d U
C3_2 C 0.0541(7) 0.3668(3) 0.3290(2) 0.0354(13) Uani 1 1 d U
C4_2 C 0.0989(7) 0.2992(3) 0.3236(2) 0.0431(14) Uani 1 1 d U
C11_2 C -0.1183(6) 0.6056(3) 0.3455(2) 0.0319(12) Uani 1 1 d U
C12_2 C -0.0169(6) 0.5646(3) 0.37866(19) 0.0275(11) Uani 1 1 d U
O13_2 O 0.0239(4) 0.60510(19) 0.41785(14) 0.0346(9) Uani 1 1 d U
C14_2 C 0.1183(6) 0.5651(3) 0.45209(19) 0.0268(11) Uani 1 1 d U
N15_2 N 0.1542(5) 0.6043(2) 0.48741(17) 0.0310(10) Uani 1 1 d U
C16_2 C 0.2481(6) 0.5636(3) 0.5227(2) 0.0290(11) Uani 1 1 d U
C17_2 C 0.2920(7) 0.6016(3) 0.5626(2) 0.0367(13) Uani 1 1 d U
H17_2 H 0.2588 0.6554 0.5648 0.044 Uiso 1 1 calc R
C18_2 C 0.3833(7) 0.5625(3) 0.5993(2) 0.0356(13) Uani 1 1 d U
C19_2 C 0.4264(7) 0.5995(4) 0.6416(2) 0.0454(15) Uani 1 1 d U
H19_2 H 0.3912 0.6531 0.6453 0.055 Uiso 1 1 calc R
C20_2 C 0.5169(8) 0.5594(4) 0.6765(3) 0.0543(17) Uani 1 1 d U
H20_2 H 0.5448 0.5853 0.7041 0.065 Uiso 1 1 calc R
C21_2 C 0.5698(8) 0.4801(4) 0.6723(3) 0.0517(16) Uani 1 1 d U
H21_2 H 0.6322 0.4528 0.6972 0.062 Uiso 1 1 calc R
C22_2 C 0.5318(7) 0.4420(4) 0.6325(2) 0.0435(14) Uani 1 1 d U
H22_2 H 0.5693 0.3884 0.6298 0.052 Uiso 1 1 calc R
C23_2 C 0.4376(6) 0.4812(3) 0.5952(2) 0.0330(12) Uani 1 1 d U
C24_2 C 0.3931(6) 0.4433(3) 0.5549(2) 0.0312(12) Uani 1 1 d U
H24_2 H 0.4277 0.3896 0.5521 0.037 Uiso 1 1 calc R
C25_2 C 0.2998(6) 0.4826(3) 0.5192(2) 0.0277(11) Uani 1 1 d U
N26_2 N 0.2572(5) 0.4431(2) 0.47959(17) 0.0303(10) Uani 1 1 d U
C27_2 C 0.1717(6) 0.4834(3) 0.44794(19) 0.0267(11) Uani 1 1 d U
O28_2 O 0.1312(4) 0.44465(19) 0.40855(14) 0.0327(9) Uani 1 1 d U
C29_2 C 0.0375(6) 0.4869(3) 0.37385(19) 0.0275(11) Uani 1 1 d U
C30_2 C -0.0027(6) 0.4481(3) 0.33383(19) 0.0283(11) Uani 1 1 d U
C31_2 C -0.0998(7) 0.4890(3) 0.2991(2) 0.0361(13) Uani 1 1 d U
H31_2 H -0.1274 0.4634 0.2713 0.043 Uiso 1 1 calc R
C32_2 C -0.1563(7) 0.5666(3) 0.3047(2) 0.0347(13) Uani 1 1 d U
H32_2 H -0.2220 0.5937 0.2806 0.042 Uiso 1 1 calc R
C41_2 C -0.2155(13) 0.8318(6) 0.4637(4) 0.114(3) Uani 1 1 d U
H41_2 H -0.2700 0.8760 0.4862 0.137 Uiso 1 1 calc R
C42_2 C -0.0557(15) 0.8357(11) 0.4545(5) 0.204(7) Uani 1 1 d U
H42A_2 H -0.0419 0.8817 0.4336 0.245 Uiso 1 1 calc R
H42B_2 H 0.0045 0.7905 0.4355 0.245 Uiso 1 1 calc R
H42C_2 H -0.0144 0.8377 0.4878 0.245 Uiso 1 1 calc R
C43_2 C -0.2347(17) 0.7575(6) 0.4971(4) 0.151(5) Uani 1 1 d U
H43A_2 H -0.3498 0.7549 0.5051 0.181 Uiso 1 1 calc R
H43B_2 H -0.1892 0.7588 0.5298 0.181 Uiso 1 1 calc R
H43C_2 H -0.1771 0.7126 0.4774 0.181 Uiso 1 1 calc R
C44_2 C -0.2756(12) 0.9161(4) 0.3567(4) 0.098(3) Uani 1 1 d U
H44_2 H -0.1550 0.9056 0.3478 0.118 Uiso 1 1 calc R
C45_2 C -0.3195(15) 0.9960(5) 0.3803(6) 0.172(6) Uani 1 1 d U
H45A_2 H -0.2745 0.9949 0.4132 0.206 Uiso 1 1 calc R
H45B_2 H -0.4377 1.0115 0.3870 0.206 Uiso 1 1 calc R
H45C_2 H -0.2746 1.0325 0.3559 0.206 Uiso 1 1 calc R
C46_2 C -0.3390(18) 0.9146(7) 0.3069(5) 0.155(5) Uani 1 1 d U
H46A_2 H -0.3050 0.8634 0.2923 0.186 Uiso 1 1 calc R
H46B_2 H -0.2967 0.9517 0.2824 0.186 Uiso 1 1 calc R
H46C_2 H -0.4576 0.9277 0.3128 0.186 Uiso 1 1 calc R
C47_2 C -0.5465(10) 0.8499(4) 0.4243(3) 0.074(2) Uani 1 1 d U
H47_2 H -0.5977 0.8728 0.3933 0.089 Uiso 1 1 calc R
C48_2 C -0.6123(12) 0.9078(5) 0.4686(4) 0.105(3) Uani 1 1 d U
H48A_2 H -0.5733 0.9555 0.4595 0.126 Uiso 1 1 calc R
H48B_2 H -0.5743 0.8865 0.5012 0.126 Uiso 1 1 calc R
H48C_2 H -0.7310 0.9180 0.4731 0.126 Uiso 1 1 calc R
C49_2 C -0.6066(12) 0.7754(5) 0.4360(5) 0.114(4) Uani 1 1 d U
H49A_2 H -0.5643 0.7404 0.4071 0.137 Uiso 1 1 calc R
H49B_2 H -0.7253 0.7855 0.4403 0.137 Uiso 1 1 calc R
H49C_2 H -0.5691 0.7523 0.4682 0.137 Uiso 1 1 calc R
C51_2 C 0.0681(9) 0.1504(4) 0.3770(4) 0.075(2) Uani 1 1 d U
H51_2 H 0.1029 0.1745 0.4065 0.090 Uiso 1 1 calc R
C52_2 C -0.1106(10) 0.1708(5) 0.3861(5) 0.117(4) Uani 1 1 d U
H52A_2 H -0.1446 0.2261 0.3819 0.140 Uiso 1 1 calc R
H52B_2 H -0.1498 0.1550 0.4217 0.140 Uiso 1 1 calc R
H52C_2 H -0.1560 0.1447 0.3609 0.140 Uiso 1 1 calc R
C53_2 C 0.1292(11) 0.0649(5) 0.3853(4) 0.097(3) Uani 1 1 d U
H53A_2 H 0.2479 0.0540 0.3795 0.116 Uiso 1 1 calc R
H53B_2 H 0.0878 0.0361 0.3606 0.116 Uiso 1 1 calc R
H53C_2 H 0.0910 0.0499 0.4211 0.116 Uiso 1 1 calc R
C54_2 C 0.1204(15) 0.1678(5) 0.2531(4) 0.107(4) Uani 1 1 d U
H54_2 H 0.2125 0.1828 0.2290 0.128 Uiso 1 1 calc R
C55_2 C -0.0130(13) 0.2115(6) 0.2311(4) 0.117(4) Uani 1 1 d U
H55A_2 H -0.0203 0.2657 0.2377 0.140 Uiso 1 1 calc R
H55B_2 H -0.1132 0.1953 0.2470 0.140 Uiso 1 1 calc R
H55C_2 H 0.0024 0.2035 0.1933 0.140 Uiso 1 1 calc R
C56_2 C 0.1537(14) 0.0828(4) 0.2445(4) 0.109(4) Uani 1 1 d U
H56A_2 H 0.2515 0.0590 0.2595 0.131 Uiso 1 1 calc R
H56B_2 H 0.1699 0.0732 0.2070 0.131 Uiso 1 1 calc R
H56C_2 H 0.0615 0.0611 0.2614 0.131 Uiso 1 1 calc R
C57_2 C 0.3908(9) 0.1756(4) 0.3182(3) 0.0662(19) Uani 1 1 d U
H57_2 H 0.4311 0.1198 0.3124 0.079 Uiso 1 1 calc R
C58_2 C 0.4346(10) 0.1941(5) 0.3706(3) 0.089(3) Uani 1 1 d U
H58A_2 H 0.3796 0.1656 0.3985 0.106 Uiso 1 1 calc R
H58B_2 H 0.4005 0.2489 0.3767 0.106 Uiso 1 1 calc R
H58C_2 H 0.5521 0.1795 0.3703 0.106 Uiso 1 1 calc R
C59_2 C 0.4817(11) 0.2191(6) 0.2751(4) 0.098(3) Uani 1 1 d U
H59A_2 H 0.4562 0.2070 0.2411 0.117 Uiso 1 1 calc R
H59B_2 H 0.5986 0.2039 0.2760 0.117 Uiso 1 1 calc R
H59C_2 H 0.4484 0.2741 0.2808 0.117 Uiso 1 1 calc R

loop_
_atom_site_aniso_label
_atom_site_aniso_U_11
_atom_site_aniso_U_22
_atom_site_aniso_U_33
_atom_site_aniso_U_23
_atom_site_aniso_U_13
_atom_site_aniso_U_12
Si1_1 0.0483(10) 0.0287(9) 0.0510(11) 0.0036(8) -0.0022(8) -0.0089(8)
Si2_1 0.0652(13) 0.0370(10) 0.0598(12) -0.0096(9) 0.0038(10) -0.0153(9)
C1_1 0.041(3) 0.034(3) 0.041(3) 0.000(3) 0.000(3) -0.010(3)
C2_1 0.048(4) 0.043(3) 0.039(4) 0.000(3) 0.004(3) -0.010(3)
C3_1 0.050(4) 0.039(3) 0.040(4) -0.003(3) 0.002(3) -0.013(3)
C4_1 0.062(4) 0.039(3) 0.052(4) -0.004(3) 0.004(3) -0.021(3)
C11_1 0.036(3) 0.034(3) 0.025(3) 0.004(2) -0.009(2) -0.006(2)
C12_1 0.029(3) 0.033(3) 0.022(3) 0.006(2) -0.010(2) -0.008(2)
O13_1 0.040(2) 0.036(2) 0.033(2) 0.0051(17) 0.0000(17) -0.0115(18)
C14_1 0.032(3) 0.042(3) 0.020(3) 0.007(2) -0.003(2) -0.007(2)
N15_1 0.033(3) 0.048(3) 0.032(3) 0.011(2) -0.004(2) -0.009(2)
C16_1 0.026(3) 0.063(4) 0.038(3) 0.014(3) -0.011(2) -0.012(3)
C17_1 0.037(3) 0.068(4) 0.048(4) 0.013(3) -0.011(3) -0.019(3)
C18_1 0.035(3) 0.095(5) 0.032(3) 0.019(3) -0.013(3) -0.023(3)
C19_1 0.048(4) 0.110(6) 0.040(4) 0.031(4) -0.013(3) -0.023(4)
C20_1 0.046(4) 0.153(7) 0.037(4) 0.037(5) -0.010(3) -0.043(5)
C21_1 0.036(4) 0.162(7) 0.033(4) 0.010(5) 0.000(3) -0.013(5)
C22_1 0.045(4) 0.132(6) 0.025(3) 0.005(4) -0.004(3) -0.008(4)
C23_1 0.036(3) 0.097(5) 0.029(3) 0.014(3) -0.012(3) -0.012(3)
C24_1 0.043(4) 0.078(4) 0.034(3) 0.003(3) -0.012(3) -0.008(3)
C25_1 0.031(3) 0.063(4) 0.025(3) 0.003(3) -0.007(2) -0.006(3)
N26_1 0.035(3) 0.060(3) 0.032(3) -0.002(2) -0.004(2) -0.010(2)
C27_1 0.033(3) 0.047(3) 0.022(3) 0.005(2) -0.005(2) -0.009(3)
O28_1 0.045(2) 0.037(2) 0.035(2) -0.0012(17) 0.0016(18) -0.0107(18)
C29_1 0.030(3) 0.032(3) 0.027(3) 0.001(2) -0.009(2) -0.006(2)
C30_1 0.039(3) 0.032(3) 0.034(3) -0.002(2) -0.005(2) -0.012(2)
C31_1 0.048(4) 0.037(3) 0.041(3) 0.004(3) -0.003(3) -0.020(3)
C32_1 0.042(3) 0.037(3) 0.028(3) -0.002(2) 0.004(2) -0.010(3)
C41_1 0.064(4) 0.048(4) 0.060(4) 0.009(3) -0.006(3) -0.025(3)
C42_1 0.063(5) 0.104(7) 0.074(5) 0.008(5) 0.006(4) -0.024(5)
C43_1 0.060(5) 0.076(5) 0.084(5) 0.011(4) -0.017(4) -0.015(4)
C44_1 0.068(5) 0.043(4) 0.061(4) -0.009(3) 0.005(3) -0.013(3)
C45_1 0.137(9) 0.068(5) 0.091(7) -0.040(5) 0.005(6) -0.032(6)
C46_1 0.109(7) 0.072(5) 0.042(4) 0.004(4) 0.002(4) -0.014(5)
C47_1 0.071(5) 0.050(4) 0.079(5) 0.011(4) -0.019(4) -0.004(4)
C48_1 0.110(8) 0.052(4) 0.144(9) 0.033(5) -0.057(7) -0.007(5)
C49_1 0.090(7) 0.099(7) 0.179(11) 0.037(7) -0.070(7) -0.027(6)
C51_1 0.116(7) 0.087(6) 0.120(8) -0.043(5) 0.055(6) -0.049(6)
C52_1 0.204(15) 0.086(8) 0.40(3) -0.057(11) 0.225(17) -0.060(9)
C53_1 0.122(9) 0.124(9) 0.168(11) -0.072(8) 0.077(8) -0.031(7)
C54_1 0.073(5) 0.050(4) 0.104(6) 0.005(4) -0.011(4) 0.000(4)
C55_1 0.114(8) 0.089(7) 0.121(8) 0.000(6) -0.052(6) 0.009(6)
C56_1 0.124(9) 0.044(4) 0.201(12) 0.013(5) -0.050(8) -0.010(5)
C57_1 0.087(5) 0.051(4) 0.081(5) -0.030(4) -0.010(4) -0.011(4)
C58_1 0.081(6) 0.098(7) 0.113(7) -0.023(6) -0.020(5) -0.034(5)
C59_1 0.128(9) 0.154(10) 0.081(7) -0.003(6) -0.032(6) -0.008(8)
Si1_2 0.0573(12) 0.0364(10) 0.0808(14) -0.0164(9) -0.0279(11) 0.0071(9)
Si2_2 0.0570(11) 0.0317(9) 0.0550(11) -0.0073(8) -0.0131(9) 0.0008(8)
C1_2 0.044(3) 0.038(3) 0.034(3) 0.002(3) -0.012(3) 0.000(3)
C2_2 0.049(4) 0.041(3) 0.051(4) -0.001(3) -0.017(3) 0.000(3)
C3_2 0.036(3) 0.038(3) 0.031(3) -0.004(2) -0.006(3) -0.002(3)
C4_2 0.048(4) 0.037(3) 0.044(4) -0.008(3) -0.010(3) -0.004(3)
C11_2 0.033(3) 0.036(3) 0.024(3) -0.001(2) 0.000(2) -0.001(2)
C12_2 0.031(3) 0.028(3) 0.023(3) -0.002(2) 0.001(2) -0.008(2)
O13_2 0.045(2) 0.0234(19) 0.034(2) -0.0028(16) -0.0132(17) 0.0034(17)
C14_2 0.031(3) 0.024(3) 0.023(3) 0.004(2) -0.001(2) -0.002(2)
N15_2 0.035(3) 0.025(2) 0.030(2) -0.0018(19) -0.0025(19) 0.0002(19)
C16_2 0.026(3) 0.028(3) 0.032(3) 0.000(2) 0.002(2) -0.008(2)
C17_2 0.036(3) 0.033(3) 0.041(3) -0.004(2) -0.005(3) -0.006(2)
C18_2 0.033(3) 0.040(3) 0.035(3) -0.001(2) -0.003(2) -0.010(3)
C19_2 0.049(4) 0.045(3) 0.046(4) -0.002(3) -0.012(3) -0.014(3)
C20_2 0.059(4) 0.062(4) 0.049(4) -0.002(3) -0.019(3) -0.018(3)
C21_2 0.048(4) 0.062(4) 0.050(4) 0.012(3) -0.022(3) -0.015(3)
C22_2 0.039(3) 0.049(4) 0.043(4) 0.010(3) -0.010(3) -0.010(3)
C23_2 0.029(3) 0.037(3) 0.034(3) 0.009(2) -0.003(2) -0.012(2)
C24_2 0.030(3) 0.027(3) 0.036(3) 0.008(2) -0.001(2) -0.008(2)
C25_2 0.026(3) 0.031(3) 0.026(3) 0.002(2) 0.003(2) -0.010(2)
N26_2 0.029(2) 0.026(2) 0.036(3) 0.0023(19) -0.003(2) -0.0069(19)
C27_2 0.030(3) 0.025(3) 0.024(3) -0.002(2) 0.005(2) -0.008(2)
O28_2 0.042(2) 0.0231(18) 0.034(2) 0.0007(16) -0.0142(17) -0.0021(16)
C29_2 0.031(3) 0.025(3) 0.025(3) 0.002(2) 0.001(2) -0.005(2)
C30_2 0.032(3) 0.029(3) 0.020(3) 0.000(2) 0.009(2) -0.007(2)
C31_2 0.042(3) 0.039(3) 0.027(3) 0.000(2) -0.002(2) -0.011(3)
C32_2 0.039(3) 0.036(3) 0.027(3) 0.001(2) -0.005(2) -0.002(3)
C41_2 0.113(7) 0.106(7) 0.132(8) -0.060(5) -0.067(7) 0.010(6)
C42_2 0.101(8) 0.38(2) 0.138(11) -0.085(12) -0.047(8) -0.031(11)
C43_2 0.234(13) 0.113(8) 0.097(8) -0.030(5) -0.092(8) 0.050(8)
C44_2 0.092(7) 0.043(4) 0.157(8) -0.002(5) -0.007(6) -0.016(4)
C45_2 0.138(11) 0.042(5) 0.336(18) -0.014(7) -0.010(12) -0.030(6)
C46_2 0.213(15) 0.109(9) 0.147(9) 0.083(7) -0.053(10) -0.040(9)
C47_2 0.071(4) 0.047(4) 0.096(6) -0.014(4) -0.004(4) 0.006(3)
C48_2 0.088(7) 0.083(6) 0.127(8) -0.036(6) 0.003(6) 0.020(5)
C49_2 0.091(7) 0.075(6) 0.166(11) -0.013(6) 0.018(7) -0.013(5)
C51_2 0.065(4) 0.051(4) 0.104(6) 0.004(4) 0.004(4) -0.010(4)
C52_2 0.064(5) 0.078(6) 0.196(12) 0.015(7) 0.019(6) -0.014(5)
C53_2 0.090(6) 0.065(5) 0.124(8) 0.037(5) 0.000(6) -0.007(4)
C54_2 0.174(10) 0.049(4) 0.105(6) -0.029(4) -0.083(7) 0.013(5)
C55_2 0.143(10) 0.099(7) 0.118(8) -0.031(6) -0.079(7) 0.006(6)
C56_2 0.188(11) 0.050(4) 0.097(7) -0.025(5) -0.036(7) -0.024(6)
C57_2 0.057(4) 0.058(4) 0.073(5) -0.003(4) -0.001(3) 0.010(3)
C58_2 0.066(5) 0.108(7) 0.097(6) 0.008(5) -0.033(5) -0.015(5)
C59_2 0.070(5) 0.110(8) 0.099(6) 0.003(6) 0.013(5) -0.002(5)

loop_
_atom_type_symbol
_atom_type_description
_atom_type_scat_dispersion_real
_atom_type_scat_dispersion_imag
_atom_type_scat_source
C C 0.0033 0.0016 'International Tables Vol C Tables 4.2.6.8 and 6.1.1.4'
H H 0.0000 0.0000 'International Tables Vol C Tables 4.2.6.8 and 6.1.1.4'
N N 0.0061 0.0033 'International Tables Vol C Tables 4.2.6.8 and 6.1.1.4'
O O 0.0106 0.0060 'International Tables Vol C Tables 4.2.6.8 and 6.1.1.4'
Si Si 0.0817 0.0704 'International Tables Vol C Tables 4.2.6.8 and 6.1.1.4'

loop_
_geom_angle_atom_site_label_1
_geom_angle_atom_site_label_2
_geom_angle_atom_site_label_3
_geom_angle
C2_1 Si1_1 C47_1 106.4(3)
C2_1 Si1_1 C41_1 105.1(3)
C47_1 Si1_1 C41_1 111.4(3)
C2_1 Si1_1 C44_1 107.7(3)
C47_1 Si1_1 C44_1 112.4(4)
C41_1 Si1_1 C44_1 113.3(3)
C4_1 Si2_1 C54_1 106.7(3)
C4_1 Si2_1 C57_1 106.8(3)
C54_1 Si2_1 C57_1 110.3(4)
C4_1 Si2_1 C51_1 106.8(3)
C54_1 Si2_1 C51_1 113.0(5)
C57_1 Si2_1 C51_1 112.8(5)
C2_1 C1_1 C11_1 177.4(6)
C1_1 C2_1 Si1_1 172.0(6)
C4_1 C3_1 C30_1 175.2(7)
C3_1 C4_1 Si2_1 173.2(6)
C32_1 C11_1 C12_1 118.8(5)
C32_1 C11_1 C1_1 121.9(5)
C12_1 C11_1 C1_1 119.3(5)
O13_1 C12_1 C29_1 122.7(5)
O13_1 C12_1 C11_1 117.2(5)
C29_1 C12_1 C11_1 120.1(5)
C14_1 O13_1 C12_1 116.2(4)
N15_1 C14_1 O13_1 116.2(5)
N15_1 C14_1 C27_1 122.6(5)
O13_1 C14_1 C27_1 121.2(5)
C14_1 N15_1 C16_1 116.6(5)
N15_1 C16_1 C17_1 119.8(6)
N15_1 C16_1 C25_1 120.3(5)
C17_1 C16_1 C25_1 120.0(6)
C16_1 C17_1 C18_1 120.5(7)
C16_1 C17_1 H17_1 119.8
C18_1 C17_1 H17_1 119.8
C23_1 C18_1 C17_1 119.5(6)
C23_1 C18_1 C19_1 119.5(7)
C17_1 C18_1 C19_1 121.1(7)
C20_1 C19_1 C18_1 119.9(8)
C20_1 C19_1 H19_1 120.0
C18_1 C19_1 H19_1 120.0
C19_1 C20_1 C21_1 120.3(8)
C19_1 C20_1 H20_1 119.9
C21_1 C20_1 H20_1 119.9
C22_1 C21_1 C20_1 121.0(7)
C22_1 C21_1 H21_1 119.5
C20_1 C21_1 H21_1 119.5
C21_1 C22_1 C23_1 120.4(9)
C21_1 C22_1 H22_1 119.8
C23_1 C22_1 H22_1 119.8
C24_1 C23_1 C18_1 119.5(6)
C24_1 C23_1 C22_1 121.5(8)
C18_1 C23_1 C22_1 119.0(7)
C23_1 C24_1 C25_1 121.8(7)
C23_1 C24_1 H24_1 119.1
C25_1 C24_1 H24_1 119.1
N26_1 C25_1 C24_1 120.8(6)
N26_1 C25_1 C16_1 120.4(5)
C24_1 C25_1 C16_1 118.8(6)
C27_1 N26_1 C25_1 117.3(5)
N26_1 C27_1 O28_1 117.1(5)
N26_1 C27_1 C14_1 122.8(5)
O28_1 C27_1 C14_1 120.1(5)
C27_1 O28_1 C29_1 118.5(4)
O28_1 C29_1 C12_1 120.9(5)
O28_1 C29_1 C30_1 117.8(5)
C12_1 C29_1 C30_1 121.3(5)
C29_1 C30_1 C31_1 118.4(5)
C29_1 C30_1 C3_1 118.1(5)
C31_1 C30_1 C3_1 123.5(5)
C32_1 C31_1 C30_1 120.7(5)
C32_1 C31_1 H31_1 119.7
C30_1 C31_1 H31_1 119.7
C11_1 C32_1 C31_1 120.8(5)
C11_1 C32_1 H32_1 119.6
C31_1 C32_1 H32_1 119.6
C42_1 C41_1 C43_1 108.9(6)
C42_1 C41_1 Si1_1 111.2(5)
C43_1 C41_1 Si1_1 112.7(5)
C42_1 C41_1 H41_1 107.9
C43_1 C41_1 H41_1 107.9
Si1_1 C41_1 H41_1 107.9
C41_1 C42_1 H42A_1 109.5
C41_1 C42_1 H42B_1 109.5
H42A_1 C42_1 H42B_1 109.5
C41_1 C42_1 H42C_1 109.5
H42A_1 C42_1 H42C_1 109.5
H42B_1 C42_1 H42C_1 109.5
C41_1 C43_1 H43A_1 109.5
C41_1 C43_1 H43B_1 109.5
H43A_1 C43_1 H43B_1 109.5
C41_1 C43_1 H43C_1 109.5
H43A_1 C43_1 H43C_1 109.5
H43B_1 C43_1 H43C_1 109.5
C46_1 C44_1 C45_1 110.9(7)
C46_1 C44_1 Si1_1 114.7(5)
C45_1 C44_1 Si1_1 111.7(5)
C46_1 C44_1 H44_1 106.3
C45_1 C44_1 H44_1 106.3
Si1_1 C44_1 H44_1 106.3
C44_1 C45_1 H45A_1 109.5
C44_1 C45_1 H45B_1 109.5
H45A_1 C45_1 H45B_1 109.5
C44_1 C45_1 H45C_1 109.5
H45A_1 C45_1 H45C_1 109.5
H45B_1 C45_1 H45C_1 109.5
C44_1 C46_1 H46A_1 109.5
C44_1 C46_1 H46B_1 109.5
H46A_1 C46_1 H46B_1 109.5
C44_1 C46_1 H46C_1 109.5
H46A_1 C46_1 H46C_1 109.5
H46B_1 C46_1 H46C_1 109.5
C49_1 C47_1 C48_1 111.7(7)
C49_1 C47_1 Si1_1 115.1(6)
C48_1 C47_1 Si1_1 113.4(6)
C49_1 C47_1 H47_1 105.1
C48_1 C47_1 H47_1 105.1
Si1_1 C47_1 H47_1 105.1
C47_1 C48_1 H48A_1 109.5
C47_1 C48_1 H48B_1 109.5
H48A_1 C48_1 H48B_1 109.5
C47_1 C48_1 H48C_1 109.5
H48A_1 C48_1 H48C_1 109.5
H48B_1 C48_1 H48C_1 109.5
C47_1 C49_1 H49A_1 109.5
C47_1 C49_1 H49B_1 109.5
H49A_1 C49_1 H49B_1 109.5
C47_1 C49_1 H49C_1 109.5
H49A_1 C49_1 H49C_1 109.5
H49B_1 C49_1 H49C_1 109.5
C52_1 C51_1 C53_1 119.0(10)
C52_1 C51_1 Si2_1 122.4(8)
C53_1 C51_1 Si2_1 114.5(7)
C52_1 C51_1 H51_1 96.8
C53_1 C51_1 H51_1 96.8
Si2_1 C51_1 H51_1 96.8
C51_1 C52_1 H52A_1 109.5
C51_1 C52_1 H52B_1 109.5
H52A_1 C52_1 H52B_1 109.5
C51_1 C52_1 H52C_1 109.5
H52A_1 C52_1 H52C_1 109.5
H52B_1 C52_1 H52C_1 109.5
C51_1 C53_1 H53A_1 109.5
C51_1 C53_1 H53B_1 109.5
H53A_1 C53_1 H53B_1 109.5
C51_1 C53_1 H53C_1 109.5
H53A_1 C53_1 H53C_1 109.5
H53B_1 C53_1 H53C_1 109.5
C56_1 C54_1 C55_1 108.7(7)
C56_1 C54_1 Si2_1 114.6(7)
C55_1 C54_1 Si2_1 113.2(6)
C56_1 C54_1 H54_1 106.6
C55_1 C54_1 H54_1 106.6
Si2_1 C54_1 H54_1 106.6
C54_1 C55_1 H55A_1 109.5
C54_1 C55_1 H55B_1 109.5
H55A_1 C55_1 H55B_1 109.5
C54_1 C55_1 H55C_1 109.5
H55A_1 C55_1 H55C_1 109.5
H55B_1 C55_1 H55C_1 109.5
C54_1 C56_1 H56A_1 109.5
C54_1 C56_1 H56B_1 109.5
H56A_1 C56_1 H56B_1 109.5
C54_1 C56_1 H56C_1 109.5
H56A_1 C56_1 H56C_1 109.5
H56B_1 C56_1 H56C_1 109.5
C59_1 C57_1 C58_1 108.7(8)
C59_1 C57_1 Si2_1 113.2(6)
C58_1 C57_1 Si2_1 111.9(6)
C59_1 C57_1 H57_1 107.6
C58_1 C57_1 H57_1 107.6
Si2_1 C57_1 H57_1 107.6
C57_1 C58_1 H58A_1 109.5
C57_1 C58_1 H58B_1 109.5
H58A_1 C58_1 H58B_1 109.5
C57_1 C58_1 H58C_1 109.5
H58A_1 C58_1 H58C_1 109.5
H58B_1 C58_1 H58C_1 109.5
C57_1 C59_1 H59A_1 109.5
C57_1 C59_1 H59B_1 109.5
H59A_1 C59_1 H59B_1 109.5
C57_1 C59_1 H59C_1 109.5
H59A_1 C59_1 H59C_1 109.5
H59B_1 C59_1 H59C_1 109.5
C2_2 Si1_2 C44_2 106.9(4)
C2_2 Si1_2 C47_2 108.8(3)
C44_2 Si1_2 C47_2 111.5(4)
C2_2 Si1_2 C41_2 105.0(4)
C44_2 Si1_2 C41_2 114.6(5)
C47_2 Si1_2 C41_2 109.7(5)
C4_2 Si2_2 C57_2 106.7(3)
C4_2 Si2_2 C54_2 107.7(3)
C57_2 Si2_2 C54_2 110.4(5)
C4_2 Si2_2 C51_2 106.2(3)
C57_2 Si2_2 C51_2 109.0(4)
C54_2 Si2_2 C51_2 116.3(5)
C2_2 C1_2 C11_2 174.3(6)
C1_2 C2_2 Si1_2 168.6(6)
C4_2 C3_2 C30_2 177.8(6)
C3_2 C4_2 Si2_2 178.4(6)
C12_2 C11_2 C32_2 117.8(5)
C12_2 C11_2 C1_2 118.8(5)
C32_2 C11_2 C1_2 123.3(5)
C29_2 C12_2 C11_2 121.5(5)
C29_2 C12_2 O13_2 121.6(5)
C11_2 C12_2 O13_2 116.9(4)
C14_2 O13_2 C12_2 117.6(4)
N15_2 C14_2 O13_2 115.8(4)
N15_2 C14_2 C27_2 123.3(5)
O13_2 C14_2 C27_2 120.9(5)
C14_2 N15_2 C16_2 115.9(4)
N15_2 C16_2 C17_2 119.8(5)
N15_2 C16_2 C25_2 121.0(5)
C17_2 C16_2 C25_2 119.1(5)
C18_2 C17_2 C16_2 121.5(5)
C18_2 C17_2 H17_2 119.3
C16_2 C17_2 H17_2 119.3
C17_2 C18_2 C19_2 122.8(5)
C17_2 C18_2 C23_2 119.4(5)
C19_2 C18_2 C23_2 117.8(5)
C20_2 C19_2 C18_2 121.1(6)
C20_2 C19_2 H19_2 119.5
C18_2 C19_2 H19_2 119.5
C19_2 C20_2 C21_2 120.9(6)
C19_2 C20_2 H20_2 119.6
C21_2 C20_2 H20_2 119.6
C22_2 C21_2 C20_2 120.3(6)
C22_2 C21_2 H21_2 119.9
C20_2 C21_2 H21_2 119.9
C21_2 C22_2 C23_2 120.9(6)
C21_2 C22_2 H22_2 119.5
C23_2 C22_2 H22_2 119.5
C24_2 C23_2 C22_2 122.1(5)
C24_2 C23_2 C18_2 118.9(5)
C22_2 C23_2 C18_2 119.0(5)
C25_2 C24_2 C23_2 121.2(5)
C25_2 C24_2 H24_2 119.4
C23_2 C24_2 H24_2 119.4
C24_2 C25_2 N26_2 119.7(5)
C24_2 C25_2 C16_2 119.9(5)
N26_2 C25_2 C16_2 120.4(5)
C27_2 N26_2 C25_2 116.0(4)
N26_2 C27_2 O28_2 116.1(4)
N26_2 C27_2 C14_2 123.4(5)
O28_2 C27_2 C14_2 120.6(5)
C27_2 O28_2 C29_2 117.4(4)
C12_2 C29_2 O28_2 122.0(5)
C12_2 C29_2 C30_2 120.4(5)
O28_2 C29_2 C30_2 117.6(4)
C29_2 C30_2 C31_2 118.7(5)
C29_2 C30_2 C3_2 120.2(5)
C31_2 C30_2 C3_2 121.1(5)
C32_2 C31_2 C30_2 120.7(5)
C32_2 C31_2 H31_2 119.7
C30_2 C31_2 H31_2 119.7
C31_2 C32_2 C11_2 120.8(5)
C31_2 C32_2 H32_2 119.6
C11_2 C32_2 H32_2 119.6
C42_2 C41_2 C43_2 108.6(12)
C42_2 C41_2 Si1_2 115.5(10)
C43_2 C41_2 Si1_2 112.3(7)
C42_2 C41_2 H41_2 106.6
C43_2 C41_2 H41_2 106.6
Si1_2 C41_2 H41_2 106.6
C41_2 C42_2 H42A_2 109.5
C41_2 C42_2 H42B_2 109.5
H42A_2 C42_2 H42B_2 109.5
C41_2 C42_2 H42C_2 109.5
H42A_2 C42_2 H42C_2 109.5
H42B_2 C42_2 H42C_2 109.5
C41_2 C43_2 H43A_2 109.5
C41_2 C43_2 H43B_2 109.5
H43A_2 C43_2 H43B_2 109.5
C41_2 C43_2 H43C_2 109.5
H43A_2 C43_2 H43C_2 109.5
H43B_2 C43_2 H43C_2 109.5
C46_2 C44_2 C45_2 111.8(10)
C46_2 C44_2 Si1_2 114.2(7)
C45_2 C44_2 Si1_2 113.1(8)
C46_2 C44_2 H44_2 105.6
C45_2 C44_2 H44_2 105.6
Si1_2 C44_2 H44_2 105.6
C44_2 C45_2 H45A_2 109.5
C44_2 C45_2 H45B_2 109.5
H45A_2 C45_2 H45B_2 109.5
C44_2 C45_2 H45C_2 109.5
H45A_2 C45_2 H45C_2 109.5
H45B_2 C45_2 H45C_2 109.5
C44_2 C46_2 H46A_2 109.5
C44_2 C46_2 H46B_2 109.5
H46A_2 C46_2 H46B_2 109.5
C44_2 C46_2 H46C_2 109.5
H46A_2 C46_2 H46C_2 109.5
H46B_2 C46_2 H46C_2 109.5
C49_2 C47_2 C48_2 111.5(8)
C49_2 C47_2 Si1_2 115.3(6)
C48_2 C47_2 Si1_2 113.0(6)
C49_2 C47_2 H47_2 105.3
C48_2 C47_2 H47_2 105.3
Si1_2 C47_2 H47_2 105.3
C47_2 C48_2 H48A_2 109.5
C47_2 C48_2 H48B_2 109.5
H48A_2 C48_2 H48B_2 109.5
C47_2 C48_2 H48C_2 109.5
H48A_2 C48_2 H48C_2 109.5
H48B_2 C48_2 H48C_2 109.5
C47_2 C49_2 H49A_2 109.5
C47_2 C49_2 H49B_2 109.5
H49A_2 C49_2 H49B_2 109.5
C47_2 C49_2 H49C_2 109.5
H49A_2 C49_2 H49C_2 109.5
H49B_2 C49_2 H49C_2 109.5
C52_2 C51_2 C53_2 112.0(7)
C52_2 C51_2 Si2_2 115.5(7)
C53_2 C51_2 Si2_2 115.9(6)
C52_2 C51_2 H51_2 103.9
C53_2 C51_2 H51_2 103.9
Si2_2 C51_2 H51_2 103.9
C51_2 C52_2 H52A_2 109.5
C51_2 C52_2 H52B_2 109.5
H52A_2 C52_2 H52B_2 109.5
C51_2 C52_2 H52C_2 109.5
H52A_2 C52_2 H52C_2 109.5
H52B_2 C52_2 H52C_2 109.5
C51_2 C53_2 H53A_2 109.5
C51_2 C53_2 H53B_2 109.5
H53A_2 C53_2 H53B_2 109.5
C51_2 C53_2 H53C_2 109.5
H53A_2 C53_2 H53C_2 109.5
H53B_2 C53_2 H53C_2 109.5
C55_2 C54_2 C56_2 116.5(8)
C55_2 C54_2 Si2_2 119.9(7)
C56_2 C54_2 Si2_2 114.1(6)
C55_2 C54_2 H54_2 100.3
C56_2 C54_2 H54_2 100.3
Si2_2 C54_2 H54_2 100.3
C54_2 C55_2 H55A_2 109.5
C54_2 C55_2 H55B_2 109.5
H55A_2 C55_2 H55B_2 109.5
C54_2 C55_2 H55C_2 109.5
H55A_2 C55_2 H55C_2 109.5
H55B_2 C55_2 H55C_2 109.5
C54_2 C56_2 H56A_2 109.5
C54_2 C56_2 H56B_2 109.5
H56A_2 C56_2 H56B_2 109.5
C54_2 C56_2 H56C_2 109.5
H56A_2 C56_2 H56C_2 109.5
H56B_2 C56_2 H56C_2 109.5
C58_2 C57_2 C59_2 108.5(7)
C58_2 C57_2 Si2_2 112.1(5)
C59_2 C57_2 Si2_2 113.1(6)
C58_2 C57_2 H57_2 107.6
C59_2 C57_2 H57_2 107.6
Si2_2 C57_2 H57_2 107.6
C57_2 C58_2 H58A_2 109.5
C57_2 C58_2 H58B_2 109.5
H58A_2 C58_2 H58B_2 109.5
C57_2 C58_2 H58C_2 109.5
H58A_2 C58_2 H58C_2 109.5
H58B_2 C58_2 H58C_2 109.5
C57_2 C59_2 H59A_2 109.5
C57_2 C59_2 H59B_2 109.5
H59A_2 C59_2 H59B_2 109.5
C57_2 C59_2 H59C_2 109.5
H59A_2 C59_2 H59C_2 109.5
H59B_2 C59_2 H59C_2 109.5

loop_
_geom_bond_atom_site_label_1
_geom_bond_atom_site_label_2
_geom_bond_distance
Si1_1 C2_1 1.839(6)
Si1_1 C47_1 1.859(7)
Si1_1 C41_1 1.873(7)
Si1_1 C44_1 1.901(7)
Si2_1 C4_1 1.833(6)
Si2_1 C54_1 1.860(8)
Si2_1 C57_1 1.865(8)
Si2_1 C51_1 1.880(9)
C1_1 C2_1 1.203(8)
C1_1 C11_1 1.440(8)
C3_1 C4_1 1.208(8)
C3_1 C30_1 1.430(8)
C11_1 C32_1 1.386(7)
C11_1 C12_1 1.401(7)
C12_1 O13_1 1.386(6)
C12_1 C29_1 1.388(7)
O13_1 C14_1 1.368(6)
C14_1 N15_1 1.278(7)
C14_1 C27_1 1.443(8)
N15_1 C16_1 1.384(7)
C16_1 C17_1 1.390(8)
C16_1 C25_1 1.428(9)
C17_1 C18_1 1.416(9)
C17_1 H17_1 0.9500
C18_1 C23_1 1.411(10)
C18_1 C19_1 1.427(9)
C19_1 C20_1 1.371(11)
C19_1 H19_1 0.9500
C20_1 C21_1 1.412(12)
C20_1 H20_1 0.9500
C21_1 C22_1 1.358(11)
C21_1 H21_1 0.9500
C22_1 C23_1 1.425(9)
C22_1 H22_1 0.9500
C23_1 C24_1 1.391(9)
C24_1 C25_1 1.394(8)
C24_1 H24_1 0.9500
C25_1 N26_1 1.368(8)
N26_1 C27_1 1.268(7)
C27_1 O28_1 1.365(6)
O28_1 C29_1 1.366(6)
C29_1 C30_1 1.389(7)
C30_1 C31_1 1.396(8)
C31_1 C32_1 1.388(8)
C31_1 H31_1 0.9500
C32_1 H32_1 0.9500
C41_1 C42_1 1.534(10)
C41_1 C43_1 1.545(10)
C41_1 H41_1 1.0000
C42_1 H42A_1 0.9800
C42_1 H42B_1 0.9800
C42_1 H42C_1 0.9800
C43_1 H43A_1 0.9800
C43_1 H43B_1 0.9800
C43_1 H43C_1 0.9800
C44_1 C46_1 1.491(9)
C44_1 C45_1 1.550(10)
C44_1 H44_1 1.0000
C45_1 H45A_1 0.9800
C45_1 H45B_1 0.9800
C45_1 H45C_1 0.9800
C46_1 H46A_1 0.9800
C46_1 H46B_1 0.9800
C46_1 H46C_1 0.9800
C47_1 C49_1 1.475(11)
C47_1 C48_1 1.537(10)
C47_1 H47_1 1.0000
C48_1 H48A_1 0.9800
C48_1 H48B_1 0.9800
C48_1 H48C_1 0.9800
C49_1 H49A_1 0.9800
C49_1 H49B_1 0.9800
C49_1 H49C_1 0.9800
C51_1 C52_1 1.343(13)
C51_1 C53_1 1.506(12)
C51_1 H51_1 1.0000
C52_1 H52A_1 0.9800
C52_1 H52B_1 0.9800
C52_1 H52C_1 0.9800
C53_1 H53A_1 0.9800
C53_1 H53B_1 0.9800
C53_1 H53C_1 0.9800
C54_1 C56_1 1.534(11)
C54_1 C55_1 1.549(12)
C54_1 H54_1 1.0000
C55_1 H55A_1 0.9800
C55_1 H55B_1 0.9800
C55_1 H55C_1 0.9800
C56_1 H56A_1 0.9800
C56_1 H56B_1 0.9800
C56_1 H56C_1 0.9800
C57_1 C59_1 1.528(12)
C57_1 C58_1 1.531(11)
C57_1 H57_1 1.0000
C58_1 H58A_1 0.9800
C58_1 H58B_1 0.9800
C58_1 H58C_1 0.9800
C59_1 H59A_1 0.9800
C59_1 H59B_1 0.9800
C59_1 H59C_1 0.9800
Si1_2 C2_2 1.849(6)
Si1_2 C44_2 1.850(10)
Si1_2 C47_2 1.874(8)
Si1_2 C41_2 1.893(10)
Si2_2 C4_2 1.846(6)
Si2_2 C57_2 1.861(8)
Si2_2 C54_2 1.869(8)
Si2_2 C51_2 1.877(8)
C1_2 C2_2 1.207(8)
C1_2 C11_2 1.433(8)
C3_2 C4_2 1.202(8)
C3_2 C30_2 1.443(7)
C11_2 C12_2 1.385(7)
C11_2 C32_2 1.398(7)
C12_2 C29_2 1.382(7)
C12_2 O13_2 1.391(6)
O13_2 C14_2 1.364(6)
C14_2 N15_2 1.281(6)
C14_2 C27_2 1.444(7)
N15_2 C16_2 1.386(7)
C16_2 C17_2 1.392(7)
C16_2 C25_2 1.430(7)
C17_2 C18_2 1.388(8)
C17_2 H17_2 0.9500
C18_2 C19_2 1.429(8)
C18_2 C23_2 1.440(8)
C19_2 C20_2 1.358(9)
C19_2 H19_2 0.9500
C20_2 C21_2 1.405(9)
C20_2 H20_2 0.9500
C21_2 C22_2 1.368(9)
C21_2 H21_2 0.9500
C22_2 C23_2 1.413(8)
C22_2 H22_2 0.9500
C23_2 C24_2 1.402(8)
C24_2 C25_2 1.383(7)
C24_2 H24_2 0.9500
C25_2 N26_2 1.396(7)
N26_2 C27_2 1.277(6)
C27_2 O28_2 1.376(6)
O28_2 C29_2 1.384(6)
C29_2 C30_2 1.388(7)
C30_2 C31_2 1.392(7)
C31_2 C32_2 1.382(7)
C31_2 H31_2 0.9500
C32_2 H32_2 0.9500
C41_2 C42_2 1.359(15)
C41_2 C43_2 1.572(15)
C41_2 H41_2 1.0000
C42_2 H42A_2 0.9800
C42_2 H42B_2 0.9800
C42_2 H42C_2 0.9800
C43_2 H43A_2 0.9800
C43_2 H43B_2 0.9800
C43_2 H43C_2 0.9800
C44_2 C46_2 1.468(14)
C44_2 C45_2 1.535(13)
C44_2 H44_2 1.0000
C45_2 H45A_2 0.9800
C45_2 H45B_2 0.9800
C45_2 H45C_2 0.9800
C46_2 H46A_2 0.9800
C46_2 H46B_2 0.9800
C46_2 H46C_2 0.9800
C47_2 C49_2 1.517(11)
C47_2 C48_2 1.548(11)
C47_2 H47_2 1.0000
C48_2 H48A_2 0.9800
C48_2 H48B_2 0.9800
C48_2 H48C_2 0.9800
C49_2 H49A_2 0.9800
C49_2 H49B_2 0.9800
C49_2 H49C_2 0.9800
C51_2 C52_2 1.478(11)
C51_2 C53_2 1.530(10)
C51_2 H51_2 1.0000
C52_2 H52A_2 0.9800
C52_2 H52B_2 0.9800
C52_2 H52C_2 0.9800
C53_2 H53A_2 0.9800
C53_2 H53B_2 0.9800
C53_2 H53C_2 0.9800
C54_2 C55_2 1.421(12)
C54_2 C56_2 1.509(10)
C54_2 H54_2 1.0000
C55_2 H55A_2 0.9800
C55_2 H55B_2 0.9800
C55_2 H55C_2 0.9800
C56_2 H56A_2 0.9800
C56_2 H56B_2 0.9800
C56_2 H56C_2 0.9800
C57_2 C58_2 1.522(11)
C57_2 C59_2 1.533(11)
C57_2 H57_2 1.0000
C58_2 H58A_2 0.9800
C58_2 H58B_2 0.9800
C58_2 H58C_2 0.9800
C59_2 H59A_2 0.9800
C59_2 H59B_2 0.9800
C59_2 H59C_2 0.9800
